data_1514604
loop_
_publ_author_name
'Saouane, Sofiane'
'Norman, Sarah E.'
'Hardacre, Christopher'
'Fabbiani, Francesca P. A.'

_publ_section_title
;
 Pinning down the solid-state polymorphism of the ionic liquid [bmim][PF6]
;
_journal_issue 3
_journal_name_full 'Chemical Science'
_journal_page_first 1270
_journal_paper_doi 10.1039/c2sc21959j
_journal_volume 4
_journal_year 2013
_chemical_formula_moiety 'C8 H15 N2, P F6'
_chemical_formula_sum 'C8 H15 F6 N2 P'
_chemical_formula_weight 284.19
_space_group_IT_number 2
_symmetry_cell_setting triclinic
_symmetry_space_group_name_Hall '-P 1'
_symmetry_space_group_name_H-M 'P -1'
_atom_sites_solution_hydrogens geom
_atom_sites_solution_primary direct
_atom_sites_solution_secondary difmap
_audit_creation_method SHELXL-97
_cell_angle_alpha 98.492(5)
_cell_angle_beta 98.354(6)
_cell_angle_gamma 101.089(6)
_cell_formula_units_Z 4
_cell_length_a 9.3869(8)
_cell_length_b 9.5879(8)
_cell_length_c 14.4964(12)
_cell_measurement_reflns_used 5141
_cell_measurement_temperature 193(2)
_cell_measurement_theta_max 22.23
_cell_measurement_theta_min 2.25
_cell_volume 1245.85(19)
_computing_cell_refinement 'Apex2 (Bruker AXS, 2006)'
_computing_data_collection 'Apex2 (Bruker AXS, 2006)'
_computing_data_reduction 'Apex2 (Bruker AXS, 2006)'
_computing_molecular_graphics MERCURY
_computing_publication_material 'PLATON, XCIF, ENCIFER, SHELXLE'
_computing_structure_refinement 'SHELXL-97 (Sheldrick, 2008), SHELXLE'
_computing_structure_solution 'SHELXS-97 (Sheldrick, 2008)'
_diffrn_ambient_temperature 193(2)
_diffrn_measured_fraction_theta_full 0.978
_diffrn_measured_fraction_theta_max 0.978
_diffrn_measurement_device 'Bruker AXS APEX II'
_diffrn_measurement_device_type Area
_diffrn_measurement_method '\f & \w scans'
_diffrn_radiation_monochromator graphite
_diffrn_radiation_source 'fine-focus sealed tube'
_diffrn_radiation_type MoK\a
_diffrn_radiation_wavelength 0.71073
_diffrn_reflns_av_R_equivalents 0.0502
_diffrn_reflns_av_sigmaI/netI 0.0369
_diffrn_reflns_limit_h_max 10
_diffrn_reflns_limit_h_min -10
_diffrn_reflns_limit_k_max 10
_diffrn_reflns_limit_k_min -10
_diffrn_reflns_limit_l_max 16
_diffrn_reflns_limit_l_min 0
_diffrn_reflns_number 18072
_diffrn_reflns_theta_full 23.34
_diffrn_reflns_theta_max 23.34
_diffrn_reflns_theta_min 2.20
_exptl_absorpt_coefficient_mu 0.276
_exptl_absorpt_correction_T_max 0.74
_exptl_absorpt_correction_T_min 0.50
_exptl_absorpt_process_details 'based on symmetry-related measuraments'
_exptl_crystal_colour colourless
_exptl_crystal_density_diffrn 1.515
_exptl_crystal_description block
_exptl_crystal_F_000 584
_exptl_crystal_size_max 0.3
_exptl_crystal_size_mid 0.3
_exptl_crystal_size_min 0.2
_refine_diff_density_max 0.516
_refine_diff_density_min -0.406
_refine_diff_density_rms 0.081
_refine_ls_extinction_method none
_refine_ls_goodness_of_fit_ref 1.060
_refine_ls_hydrogen_treatment constr
_refine_ls_matrix_type full
_refine_ls_number_parameters 349
_refine_ls_number_reflns 3543
_refine_ls_number_restraints 618
_refine_ls_restrained_S_all 1.231
_refine_ls_R_factor_all 0.1041
_refine_ls_R_factor_gt 0.0846
_refine_ls_shift/su_max 0.000
_refine_ls_shift/su_mean 0.000
_refine_ls_structure_factor_coef Fsqd
_refine_ls_weighting_details 'calc w=1/[\s^2^(Fo^2^)+(0.1888P)^2^+1.0379P] where P=(Fo^2^+2Fc^2^)/3'
_refine_ls_weighting_scheme calc
_refine_ls_wR_factor_gt 0.2440
_refine_ls_wR_factor_ref 0.2750
_reflns_number_gt 2711
_reflns_number_total 3544
_reflns_threshold_expression >2sigma(I)
_cod_data_source_file c2sc21959j.txt
_cod_data_source_block beta_bmim_PF6_193K
_cod_original_cell_volume 1245.85(18)
_cod_original_sg_symbol_Hall '-P 1 '
_cod_original_sg_symbol_H-M 'P -1 '
_cod_database_code 1514604

loop_
_symmetry_equiv_pos_as_xyz
'x, y, z'
'-x, -y, -z'

loop_
_atom_site_label
_atom_site_type_symbol
_atom_site_fract_x
_atom_site_fract_y
_atom_site_fract_z
_atom_site_U_iso_or_equiv
_atom_site_adp_type
_atom_site_occupancy
_atom_site_symmetry_multiplicity
_atom_site_calc_flag
_atom_site_refinement_flags
_atom_site_disorder_assembly
_atom_site_disorder_group
P1 P 0.0234(2) -0.0321(2) 0.25158(15) 0.0530(7) Uani 1 1 d D . .
F101 F -0.1089(17) -0.1698(17) 0.2395(12) 0.101(5) Uani 0.53(2) 1 d PDU A 1
F103 F 0.1569(16) 0.0987(15) 0.2694(11) 0.101(5) Uani 0.53(2) 1 d PDU A 1
F102 F 0.024(2) -0.024(2) 0.3607(6) 0.135(6) Uani 0.53(2) 1 d PDU A 1
F105 F 0.015(2) -0.043(2) 0.1438(6) 0.135(6) Uani 0.53(2) 1 d PDU A 1
F104 F -0.0932(16) 0.0654(16) 0.2509(18) 0.119(6) Uani 0.53(2) 1 d PDU A 1
F106 F 0.1321(16) -0.1350(17) 0.2539(19) 0.119(6) Uani 0.53(2) 1 d PDU A 1
F111 F -0.1019(18) -0.1564(15) 0.2676(17) 0.105(6) Uani 0.47(2) 1 d PDU A 2
F113 F 0.1499(17) 0.0892(14) 0.2318(17) 0.105(6) Uani 0.47(2) 1 d PDU A 2
F112 F 0.122(3) -0.0515(19) 0.3436(12) 0.145(8) Uani 0.47(2) 1 d PDU A 2
F115 F -0.072(3) -0.023(2) 0.1565(11) 0.145(8) Uani 0.47(2) 1 d PDU A 2
F114 F -0.037(2) 0.0856(16) 0.3075(13) 0.109(7) Uani 0.47(2) 1 d PDU A 2
F116 F 0.090(2) -0.1514(16) 0.1947(14) 0.109(7) Uani 0.47(2) 1 d PDU A 2
P11 P 0.5893(2) 0.3653(2) 0.24907(16) 0.0549(7) Uani 1 1 d D . .
F201 F 0.587(2) 0.2425(15) 0.3163(11) 0.098(5) Uani 0.51(2) 1 d PDU B 1
F203 F 0.592(2) 0.4751(16) 0.1825(11) 0.098(5) Uani 0.51(2) 1 d PDU B 1
F202 F 0.5132(16) 0.446(2) 0.3245(13) 0.106(5) Uani 0.51(2) 1 d PDU B 1
F205 F 0.672(2) 0.2722(18) 0.1853(13) 0.106(5) Uani 0.51(2) 1 d PDU B 1
F204 F 0.7376(13) 0.4592(17) 0.3125(12) 0.080(4) Uani 0.51(2) 1 d PDU B 1
F206 F 0.4331(12) 0.2779(16) 0.1946(12) 0.080(4) Uani 0.51(2) 1 d PDU B 1
F211 F 0.656(2) 0.2355(15) 0.2049(12) 0.085(4) Uani 0.49(2) 1 d PDU B 2
F213 F 0.5136(15) 0.4948(14) 0.2796(12) 0.085(4) Uani 0.49(2) 1 d PDU B 2
F212 F 0.5272(19) 0.276(2) 0.3209(10) 0.093(4) Uani 0.49(2) 1 d PDU B 2
F215 F 0.6550(19) 0.4567(18) 0.1749(10) 0.093(4) Uani 0.49(2) 1 d PDU B 2
F214 F 0.7392(13) 0.4215(18) 0.3211(9) 0.071(4) Uani 0.49(2) 1 d PDU B 2
F216 F 0.4510(13) 0.2947(18) 0.1676(9) 0.071(4) Uani 0.49(2) 1 d PDU B 2
N1 N 0.4897(7) 0.8772(8) 0.1950(4) 0.0601(19) Uani 1 1 d D . .
C2 C 0.3997(9) 0.9541(9) 0.1584(5) 0.058(2) Uani 1 1 d D . .
H2 H 0.3713 1.0333 0.1929 0.069 Uiso 1 1 calc R . .
N3 N 0.3556(7) 0.9032(7) 0.0664(4) 0.0521(17) Uani 1 1 d D . .
C4 C 0.4192(11) 0.7885(9) 0.0449(6) 0.072(3) Uani 1 1 d D . .
H4 H 0.4069 0.7307 -0.0160 0.087 Uiso 1 1 calc R . .
C5 C 0.5014(12) 0.7713(11) 0.1239(6) 0.078(3) Uani 1 1 d D . .
H5 H 0.5574 0.6993 0.1297 0.093 Uiso 1 1 calc R . .
C6 C 0.2534(11) 0.9621(12) 0.0023(7) 0.077(3) Uani 1 1 d D . .
H6A H 0.2613 0.9292 -0.0636 0.115 Uiso 1 1 calc R . .
H6B H 0.2795 1.0680 0.0170 0.115 Uiso 1 1 calc R . .
H6C H 0.1519 0.9281 0.0114 0.115 Uiso 1 1 calc R . .
C7 C 0.5643(12) 0.9009(15) 0.2947(6) 0.093(4) Uani 1 1 d D . .
H7A H 0.5813 1.0049 0.3220 0.111 Uiso 1 1 calc R . .
H7B H 0.6619 0.8756 0.2963 0.111 Uiso 1 1 calc R . .
C8 C 0.4820(12) 0.8172(14) 0.3543(7) 0.091(3) Uani 1 1 d DU C .
H8A H 0.4649 0.7129 0.3278 0.109 Uiso 1 1 calc R . .
H8B H 0.3847 0.8428 0.3539 0.109 Uiso 1 1 calc R . .
C9 C 0.5669(16) 0.8469(19) 0.4575(8) 0.129(5) Uani 1 1 d DU . .
H9A H 0.5886 0.9517 0.4832 0.155 Uiso 0.68(4) 1 calc PR C 1
H9B H 0.5054 0.7960 0.4975 0.155 Uiso 0.68(4) 1 calc PR C 1
H9C H 0.6433 0.9373 0.4677 0.155 Uiso 0.32(4) 1 calc PR C 2
H9D H 0.4974 0.8615 0.5014 0.155 Uiso 0.32(4) 1 calc PR C 2
C10A C 0.709(2) 0.795(3) 0.4595(14) 0.103(8) Uiso 0.68(4) 1 d PDU C 1
H10A H 0.7619 0.8137 0.5250 0.155 Uiso 0.68(4) 1 calc PR C 1
H10B H 0.7697 0.8469 0.4206 0.155 Uiso 0.68(4) 1 calc PR C 1
H10C H 0.6865 0.6913 0.4343 0.155 Uiso 0.68(4) 1 calc PR C 1
C10B C 0.637(5) 0.730(3) 0.480(2) 0.082(14) Uiso 0.32(4) 1 d PDU C 2
H10D H 0.6913 0.7562 0.5456 0.123 Uiso 0.32(4) 1 calc PR C 2
H10E H 0.7061 0.7149 0.4369 0.123 Uiso 0.32(4) 1 calc PR C 2
H10F H 0.5619 0.6414 0.4734 0.123 Uiso 0.32(4) 1 calc PR C 2
N11 N 0.0890(7) 0.4943(7) 0.3103(4) 0.0507(16) Uani 1 1 d D . .
C12 C 0.0478(9) 0.6092(8) 0.3556(6) 0.057(2) Uani 1 1 d D . .
H12 H -0.0224 0.6581 0.3288 0.068 Uiso 1 1 calc R . .
N13 N 0.1220(8) 0.6425(7) 0.4438(4) 0.0570(18) Uani 1 1 d D . .
C14 C 0.2131(10) 0.5484(10) 0.4559(6) 0.065(2) Uani 1 1 d D . .
H14 H 0.2777 0.5468 0.5124 0.078 Uiso 1 1 calc R . .
C15 C 0.1938(10) 0.4593(10) 0.3729(5) 0.065(2) Uani 1 1 d D . .
H15 H 0.2446 0.3841 0.3597 0.078 Uiso 1 1 calc R . .
C16 C 0.1088(12) 0.7609(10) 0.5179(7) 0.076(3) Uani 1 1 d D . .
H16A H 0.0827 0.8402 0.4881 0.114 Uiso 1 1 calc R . .
H16B H 0.2031 0.7961 0.5617 0.114 Uiso 1 1 calc R . .
H16C H 0.0317 0.7250 0.5528 0.114 Uiso 1 1 calc R . .
C17 C 0.0332(9) 0.4227(9) 0.2109(5) 0.058(2) Uani 1 1 d D . .
H17A H -0.0585 0.4527 0.1874 0.069 Uiso 1 1 calc R . .
H17B H 0.0089 0.3167 0.2076 0.069 Uiso 1 1 calc R . .
C18 C 0.1453(9) 0.4599(9) 0.1479(5) 0.055(2) Uani 1 1 d D . .
H18A H 0.2433 0.4502 0.1787 0.066 Uiso 1 1 calc R . .
H18B H 0.1530 0.5615 0.1394 0.066 Uiso 1 1 calc R . .
C19 C 0.1009(11) 0.3611(10) 0.0517(5) 0.064(2) Uani 1 1 d D . .
H19A H 0.0929 0.2596 0.0605 0.077 Uiso 1 1 calc R . .
H19B H 0.0027 0.3707 0.0213 0.077 Uiso 1 1 calc R . .
C20 C 0.2104(12) 0.3955(13) -0.0128(7) 0.079(3) Uani 1 1 d D . .
H20A H 0.1773 0.3298 -0.0740 0.119 Uiso 1 1 calc R . .
H20B H 0.3073 0.3835 0.0162 0.119 Uiso 1 1 calc R . .
H20C H 0.2177 0.4955 -0.0224 0.119 Uiso 1 1 calc R . .

loop_
_atom_site_aniso_label
_atom_site_aniso_U_11
_atom_site_aniso_U_22
_atom_site_aniso_U_33
_atom_site_aniso_U_23
_atom_site_aniso_U_13
_atom_site_aniso_U_12
P1 0.0655(15) 0.0551(14) 0.0430(11) 0.0095(10) 0.0133(10) 0.0208(10)
F101 0.091(8) 0.098(9) 0.090(8) -0.020(7) 0.028(6) -0.013(6)
F103 0.091(8) 0.098(9) 0.090(8) -0.020(7) 0.028(6) -0.013(6)
F102 0.187(15) 0.186(13) 0.047(5) 0.044(7) 0.045(7) 0.044(11)
F105 0.187(15) 0.186(13) 0.047(5) 0.044(7) 0.045(7) 0.044(11)
F104 0.095(8) 0.098(10) 0.212(18) 0.081(10) 0.075(10) 0.063(7)
F106 0.095(8) 0.098(10) 0.212(18) 0.081(10) 0.075(10) 0.063(7)
F111 0.094(9) 0.076(9) 0.177(16) 0.068(10) 0.065(9) 0.035(7)
F113 0.094(9) 0.076(9) 0.177(16) 0.068(10) 0.065(9) 0.035(7)
F112 0.171(16) 0.126(10) 0.122(13) 0.012(10) -0.062(11) 0.070(11)
F115 0.171(16) 0.126(10) 0.122(13) 0.012(10) -0.062(11) 0.070(11)
F114 0.134(12) 0.087(8) 0.109(13) -0.028(9) 0.051(9) 0.045(7)
F116 0.134(12) 0.087(8) 0.109(13) -0.028(9) 0.051(9) 0.045(7)
P11 0.0553(13) 0.0659(15) 0.0445(11) 0.0037(10) 0.0133(10) 0.0174(10)
F201 0.106(11) 0.097(7) 0.101(8) 0.053(6) 0.008(7) 0.026(7)
F203 0.106(11) 0.097(7) 0.101(8) 0.053(6) 0.008(7) 0.026(7)
F202 0.106(8) 0.115(10) 0.102(9) -0.009(7) 0.051(7) 0.036(7)
F205 0.106(8) 0.115(10) 0.102(9) -0.009(7) 0.051(7) 0.036(7)
F204 0.068(6) 0.073(6) 0.094(8) 0.023(6) 0.004(5) 0.006(5)
F206 0.068(6) 0.073(6) 0.094(8) 0.023(6) 0.004(5) 0.006(5)
F211 0.092(7) 0.084(7) 0.094(8) 0.003(6) 0.035(5) 0.051(6)
F213 0.092(7) 0.084(7) 0.094(8) 0.003(6) 0.035(5) 0.051(6)
F212 0.081(9) 0.138(10) 0.075(6) 0.054(6) 0.035(6) 0.019(6)
F215 0.081(9) 0.138(10) 0.075(6) 0.054(6) 0.035(6) 0.019(6)
F214 0.075(6) 0.092(8) 0.037(4) 0.009(5) -0.001(4) 0.007(5)
F216 0.075(6) 0.092(8) 0.037(4) 0.009(5) -0.001(4) 0.007(5)
N1 0.056(4) 0.071(5) 0.059(4) 0.010(4) 0.024(3) 0.019(4)
C2 0.066(5) 0.053(5) 0.049(5) -0.007(4) 0.013(4) 0.010(4)
N3 0.057(4) 0.055(4) 0.049(4) 0.018(3) 0.017(3) 0.012(3)
C4 0.109(8) 0.063(6) 0.051(5) -0.002(4) 0.038(5) 0.026(5)
C5 0.096(7) 0.091(7) 0.060(6) 0.020(6) 0.027(5) 0.040(6)
C6 0.075(6) 0.088(7) 0.064(6) 0.019(5) 0.005(5) 0.012(5)
C7 0.082(7) 0.131(10) 0.054(6) 0.017(6) -0.004(5) 0.009(7)
C8 0.090(7) 0.109(9) 0.074(7) 0.034(7) 0.000(6) 0.020(6)
C9 0.127(11) 0.173(14) 0.080(8) 0.033(9) -0.008(8) 0.028(10)
N11 0.058(4) 0.058(4) 0.041(3) 0.016(3) 0.016(3) 0.013(3)
C12 0.056(5) 0.052(5) 0.066(6) 0.018(4) 0.017(4) 0.010(4)
N13 0.069(4) 0.057(4) 0.046(4) 0.014(3) 0.018(3) 0.009(3)
C14 0.075(6) 0.081(6) 0.045(5) 0.018(5) 0.006(4) 0.032(5)
C15 0.080(6) 0.078(6) 0.050(5) 0.023(5) 0.014(4) 0.039(5)
C16 0.086(7) 0.069(6) 0.069(6) -0.006(5) 0.018(5) 0.016(5)
C17 0.061(5) 0.066(5) 0.045(4) 0.017(4) 0.009(4) 0.006(4)
C18 0.057(5) 0.060(5) 0.046(4) 0.001(4) 0.014(4) 0.015(4)
C19 0.080(6) 0.064(5) 0.051(5) 0.007(4) 0.018(4) 0.018(5)
C20 0.089(7) 0.100(8) 0.053(5) -0.002(5) 0.023(5) 0.036(6)

loop_
_atom_type_symbol
_atom_type_description
_atom_type_scat_dispersion_real
_atom_type_scat_dispersion_imag
_atom_type_scat_source
C C 0.0033 0.0016 'International Tables Vol C Tables 4.2.6.8 and 6.1.1.4'
H H 0.0000 0.0000 'International Tables Vol C Tables 4.2.6.8 and 6.1.1.4'
N N 0.0061 0.0033 'International Tables Vol C Tables 4.2.6.8 and 6.1.1.4'
F F 0.0171 0.0103 'International Tables Vol C Tables 4.2.6.8 and 6.1.1.4'
P P 0.1023 0.0942 'International Tables Vol C Tables 4.2.6.8 and 6.1.1.4'

loop_
_geom_angle_atom_site_label_1
_geom_angle_atom_site_label_2
_geom_angle_atom_site_label_3
_geom_angle
F114 P1 F105 119.8(10)
F114 P1 F106 147.0(10)
F105 P1 F106 90.5(8)
F114 P1 F115 92.4(9)
F105 P1 F115 34.2(9)
F106 P1 F115 120.5(10)
F114 P1 F103 78.9(11)
F105 P1 F103 90.1(7)
F106 P1 F103 89.3(8)
F115 P1 F103 105.3(11)
F114 P1 F112 91.7(8)
F105 P1 F112 142.8(10)
F106 P1 F112 55.4(9)
F115 P1 F112 175.8(9)
F103 P1 F112 76.3(11)
F114 P1 F104 33.0(8)
F105 P1 F104 90.8(8)
F106 P1 F104 176.8(6)
F115 P1 F104 59.9(9)
F103 P1 F104 93.6(8)
F112 P1 F104 124.0(10)
F114 P1 F102 59.4(10)
F105 P1 F102 177.4(8)
F106 P1 F102 90.8(8)
F115 P1 F102 143.6(10)
F103 P1 F102 92.1(7)
F112 P1 F102 39.3(9)
F104 P1 F102 87.8(8)
F114 P1 F111 92.5(8)
F105 P1 F111 107.5(12)
F106 P1 F111 89.8(10)
F115 P1 F111 90.2(9)
F103 P1 F111 162.4(11)
F112 P1 F111 88.8(9)
F104 P1 F111 86.9(10)
F102 P1 F111 70.3(11)
F114 P1 F113 89.5(8)
F105 P1 F113 70.6(11)
F106 P1 F113 89.0(9)
F115 P1 F113 88.7(9)
F103 P1 F113 19.5(10)
F112 P1 F113 92.2(9)
F104 P1 F113 94.2(9)
F102 P1 F113 111.6(11)
F111 P1 F113 177.8(8)
F114 P1 F116 178.6(8)
F105 P1 F116 60.5(9)
F106 P1 F116 32.1(8)
F115 P1 F116 88.4(8)
F103 P1 F116 99.8(11)
F112 P1 F116 87.5(8)
F104 P1 F116 148.0(9)
F102 P1 F116 120.3(10)
F111 P1 F116 88.7(8)
F113 P1 F116 89.4(8)
F114 P1 F101 101.4(11)
F105 P1 F101 93.1(7)
F106 P1 F101 88.4(8)
F115 P1 F101 78.6(12)
F103 P1 F101 176.1(8)
F112 P1 F101 99.8(12)
F104 P1 F101 88.6(8)
F102 P1 F101 84.7(7)
F111 P1 F101 14.5(12)
F113 P1 F101 163.5(11)
F116 P1 F101 79.9(11)
F203 P11 F212 156.0(8)
F203 P11 F206 91.3(7)
F212 P11 F206 75.8(9)
F203 P11 F214 104.1(10)
F212 P11 F214 89.5(7)
F206 P11 F214 164.6(9)
F203 P11 F205 91.3(8)
F212 P11 F205 109.2(9)
F206 P11 F205 92.5(9)
F214 P11 F205 88.0(11)
F203 P11 F202 96.6(8)
F212 P11 F202 63.7(8)
F206 P11 F202 89.6(8)
F214 P11 F202 87.8(10)
F205 P11 F202 171.7(9)
F203 P11 F204 90.4(7)
F212 P11 F204 100.5(10)
F206 P11 F204 173.8(9)
F214 P11 F204 14.6(9)
F205 P11 F204 93.4(9)
F202 P11 F204 84.3(8)
F203 P11 F213 65.4(7)
F212 P11 F213 93.5(7)
F206 P11 F213 87.7(9)
F214 P11 F213 97.9(8)
F205 P11 F213 156.7(8)
F202 P11 F213 31.4(6)
F204 P11 F213 87.6(9)
F203 P11 F216 76.4(10)
F212 P11 F216 93.1(7)
F206 P11 F216 17.6(7)
F214 P11 F216 171.6(8)
F205 P11 F216 83.5(11)
F202 P11 F216 100.6(9)
F204 P11 F216 166.3(10)
F213 P11 F216 90.0(7)
F203 P11 F211 108.8(9)
F212 P11 F211 91.1(8)
F206 P11 F211 88.0(11)
F214 P11 F211 87.8(8)
F205 P11 F211 18.0(10)
F202 P11 F211 154.5(9)
F204 P11 F211 97.1(10)
F213 P11 F211 172.7(8)
F216 P11 F211 84.1(8)
F203 P11 F215 24.6(7)
F212 P11 F215 179.5(7)
F206 P11 F215 104.5(8)
F214 P11 F215 90.2(7)
F205 P11 F215 70.4(9)
F202 P11 F215 116.7(9)
F204 P11 F215 79.2(10)
F213 P11 F215 86.9(7)
F216 P11 F215 87.2(6)
F211 P11 F215 88.4(7)
F203 P11 F201 177.4(8)
F212 P11 F201 25.6(6)
F206 P11 F201 87.8(7)
F214 P11 F201 76.8(9)
F205 P11 F201 86.3(8)
F202 P11 F201 85.8(8)
F204 P11 F201 90.8(7)
F213 P11 F201 117.0(7)
F216 P11 F201 102.3(10)
F211 P11 F201 68.7(9)
F215 P11 F201 153.8(8)
C2 N1 C5 108.0(7)
C2 N1 C7 126.3(8)
C5 N1 C7 125.6(9)
N3 C2 N1 109.5(7)
N3 C2 H2 125.2
N1 C2 H2 125.2
C2 N3 C4 107.0(7)
C2 N3 C6 124.5(8)
C4 N3 C6 128.4(8)
C5 C4 N3 108.6(7)
C5 C4 H4 125.7
N3 C4 H4 125.7
C4 C5 N1 106.8(8)
C4 C5 H5 126.6
N1 C5 H5 126.6
N3 C6 H6A 109.5
H6C C6 H6A 109.5
N3 C6 H6C 109.5
N3 C6 H6B 109.5
H6A C6 H6B 109.5
H6C C6 H6B 109.5
C8 C7 N1 114.1(8)
C8 C7 H7A 108.7
N1 C7 H7A 108.7
C8 C7 H7B 108.7
N1 C7 H7B 108.7
H7A C7 H7B 107.6
C7 C8 C9 111.3(9)
C7 C8 H8A 109.4
C9 C8 H8A 109.4
C7 C8 H8B 109.4
C9 C8 H8B 109.4
H8A C8 H8B 108.0
C10B C9 C10A 36.8(15)
C10B C9 C8 113.2(17)
C10A C9 C8 109.6(13)
C10B C9 H9A 132.9
C10A C9 H9A 109.7
C8 C9 H9A 109.7
C10B C9 H9B 74.5
C10A C9 H9B 109.7
C8 C9 H9B 109.7
H9A C9 H9B 108.2
C10B C9 H9C 108.9
C10A C9 H9C 76.4
C8 C9 H9C 108.9
H9A C9 H9C 36.5
H9B C9 H9C 135.5
C10B C9 H9D 108.9
C10A C9 H9D 137.1
C8 C9 H9D 108.9
H9A C9 H9D 73.4
H9B C9 H9D 37.9
H9C C9 H9D 107.8
C9 C10A H10A 109.5
C9 C10A H10B 109.5
H10A C10A H10B 109.5
C9 C10A H10C 109.5
H10A C10A H10C 109.5
H10B C10A H10C 109.5
C9 C10B H10D 109.5
C9 C10B H10E 109.5
H10D C10B H10E 109.5
C9 C10B H10F 109.5
H10D C10B H10F 109.5
H10E C10B H10F 109.5
C12 N11 C15 107.2(6)
C12 N11 C17 126.1(7)
C15 N11 C17 126.7(7)
N13 C12 N11 108.4(7)
N13 C12 H12 125.8
N11 C12 H12 125.8
C12 N13 C14 108.8(7)
C12 N13 C16 126.0(8)
C14 N13 C16 125.2(7)
C15 C14 N13 106.8(7)
C15 C14 H14 126.6
N13 C14 H14 126.6
C14 C15 N11 108.7(7)
C14 C15 H15 125.7
N11 C15 H15 125.7
N13 C16 H16A 109.5
N13 C16 H16B 109.5
H16A C16 H16B 109.5
N13 C16 H16C 109.5
H16A C16 H16C 109.5
H16B C16 H16C 109.5
N11 C17 C18 111.8(6)
N11 C17 H17A 109.3
C18 C17 H17A 109.3
N11 C17 H17B 109.3
C18 C17 H17B 109.3
H17A C17 H17B 107.9
C17 C18 C19 110.9(6)
C17 C18 H18A 109.5
C19 C18 H18A 109.5
C17 C18 H18B 109.5
C19 C18 H18B 109.5
H18A C18 H18B 108.0
C20 C19 C18 112.2(7)
C20 C19 H19A 109.2
C18 C19 H19A 109.2
C20 C19 H19B 109.2
C18 C19 H19B 109.2
H19A C19 H19B 107.9
C19 C20 H20A 109.5
C19 C20 H20B 109.5
H20A C20 H20B 109.5
C19 C20 H20C 109.5
H20A C20 H20C 109.5
H20B C20 H20C 109.5

loop_
_geom_bond_atom_site_label_1
_geom_bond_atom_site_label_2
_geom_bond_distance
P1 F114 1.535(9)
P1 F105 1.540(8)
P1 F106 1.551(8)
P1 F115 1.553(9)
P1 F103 1.554(9)
P1 F112 1.565(9)
P1 F104 1.570(8)
P1 F102 1.571(8)
P1 F111 1.574(9)
P1 F113 1.585(9)
P1 F116 1.587(8)
P1 F101 1.598(9)
P11 F203 1.529(9)
P11 F212 1.548(9)
P11 F206 1.572(9)
P11 F214 1.573(8)
P11 F205 1.574(9)
P11 F202 1.580(9)
P11 F204 1.580(9)
P11 F213 1.585(8)
P11 F216 1.588(8)
P11 F211 1.593(9)
P11 F215 1.602(8)
P11 F201 1.634(8)
N1 C2 1.327(9)
N1 C5 1.368(10)
N1 C7 1.477(10)
C2 N3 1.327(9)
C2 H2 0.9500
N3 C4 1.366(10)
N3 C6 1.485(10)
C4 C5 1.335(11)
C4 H4 0.9500
C5 H5 0.9500
C6 H6A 0.9800
C6 H6B 0.9800
C6 H6C 0.9800
C7 C8 1.465(11)
C7 H7A 0.9900
C7 H7B 0.9900
C8 C9 1.547(12)
C8 H8A 0.9900
C8 H8B 0.9900
C9 C10B 1.458(17)
C9 C10A 1.504(16)
C9 H9A 0.9900
C9 H9B 0.9900
C9 H9C 0.9900
C9 H9D 0.9900
C10A H10A 0.9800
C10A H10B 0.9800
C10A H10C 0.9800
C10B H10D 0.9800
C10B H10E 0.9800
C10B H10F 0.9800
N11 C12 1.349(9)
N11 C15 1.364(9)
N11 C17 1.473(9)
C12 N13 1.326(9)
C12 H12 0.9500
N13 C14 1.370(9)
N13 C16 1.480(10)
C14 C15 1.336(10)
C14 H14 0.9500
C15 H15 0.9500
C16 H16A 0.9800
C16 H16B 0.9800
C16 H16C 0.9800
C17 C18 1.517(9)
C17 H17A 0.9900
C17 H17B 0.9900
C18 C19 1.519(9)
C18 H18A 0.9900
C18 H18B 0.9900
C19 C20 1.509(11)
C19 H19A 0.9900
C19 H19B 0.9900
C20 H20A 0.9800
C20 H20B 0.9800
C20 H20C 0.9800

loop_
_geom_torsion_atom_site_label_1
_geom_torsion_atom_site_label_2
_geom_torsion_atom_site_label_3
_geom_torsion_atom_site_label_4
_geom_torsion
C5 N1 C2 N3 -1.1(10)
C7 N1 C2 N3 178.9(7)
N1 C2 N3 C4 0.8(9)
N1 C2 N3 C6 179.7(7)
C2 N3 C4 C5 -0.2(10)
C6 N3 C4 C5 -179.0(9)
N3 C4 C5 N1 -0.5(11)
C2 N1 C5 C4 1.0(11)
C7 N1 C5 C4 -179.1(8)
C2 N1 C7 C8 92.3(13)
C5 N1 C7 C8 -87.6(13)
N1 C7 C8 C9 179.8(12)
C7 C8 C9 C10B -104(2)
C7 C8 C9 C10A -64.4(19)
C15 N11 C12 N13 -1.3(8)
C17 N11 C12 N13 -180.0(6)
N11 C12 N13 C14 0.3(9)
N11 C12 N13 C16 -179.3(7)
C12 N13 C14 C15 0.9(10)
C16 N13 C14 C15 -179.5(8)
N13 C14 C15 N11 -1.7(11)
C12 N11 C15 C14 1.8(10)
C17 N11 C15 C14 -179.5(7)
C12 N11 C17 C18 105.1(9)
C15 N11 C17 C18 -73.3(10)
N11 C17 C18 C19 167.5(8)
C17 C18 C19 C20 180.0(8)
